data_4127074
loop_
_publ_author_name
'Higman, Carolyn S.'
'do Nascimento, Daniel Luis'
'Ireland, Benjamin J.'
'Aud\"orsch, Stephan'
'Bailey, Gwendolyn A.'
'McDonald, Robert'
'Fogg, Deryn Elizabeth'

_publ_section_title
;
 Chelate-Assisted Ring-Closing Metathesis: A Strategy for Accelerated
 Macrocyclization at Ambient Temperatures.
;
_journal_name_full 'Journal of the American Chemical Society'
_journal_paper_doi 10.1021/jacs.7b13257
_journal_year 2018
_chemical_formula_moiety 'C40 H42 Cl2 N4 Ru, 2(C7 H8)'
_chemical_formula_sum 'C54 H58 Cl2 N4 Ru'
_chemical_formula_weight 935.01
_chemical_name_systematic
; 
 ? 
;
_space_group_IT_number 19
_symmetry_cell_setting orthorhombic
_symmetry_space_group_name_Hall 'P 2ac 2ab'
_symmetry_space_group_name_H-M 'P 21 21 21'
_atom_sites_solution_hydrogens geom
_atom_sites_solution_primary direct
_atom_sites_solution_secondary difmap
_audit_creation_method SHELXL-97
_cell_angle_alpha 90.00
_cell_angle_beta 90.00
_cell_angle_gamma 90.00
_cell_formula_units_Z 4
_cell_length_a 11.0709(13)
_cell_length_b 17.884(2)
_cell_length_c 23.464(3)
_cell_measurement_reflns_used 9919
_cell_measurement_temperature 173(2)
_cell_measurement_theta_max 21.94
_cell_measurement_theta_min 2.16
_cell_volume 4645.7(10)
_computing_cell_refinement 'Bruker SAINT'
_computing_data_collection 'Bruker APEX2'
_computing_data_reduction 'Bruker SAINT'
_computing_molecular_graphics 'Bruker SHELXTL'
_computing_publication_material 'Bruker SHELXTL'
_computing_structure_refinement 'SHELXL-97 (Sheldrick, 2008)'
_computing_structure_solution 'DIRDIF-2008 (Beurskens et al., 2008)'
_diffrn_ambient_temperature 173(2)
_diffrn_measured_fraction_theta_full 0.998
_diffrn_measured_fraction_theta_max 0.998
_diffrn_measurement_device_type 'Bruker APEX-II CCD'
_diffrn_measurement_method '\w scans'
_diffrn_radiation_monochromator graphite
_diffrn_radiation_source 'fine-focus sealed tube'
_diffrn_radiation_type MoK\a
_diffrn_radiation_wavelength 0.71073
_diffrn_reflns_av_R_equivalents 0.0742
_diffrn_reflns_av_sigmaI/netI 0.0565
_diffrn_reflns_limit_h_max 13
_diffrn_reflns_limit_h_min -13
_diffrn_reflns_limit_k_max 22
_diffrn_reflns_limit_k_min -22
_diffrn_reflns_limit_l_max 29
_diffrn_reflns_limit_l_min -29
_diffrn_reflns_number 37416
_diffrn_reflns_theta_full 26.45
_diffrn_reflns_theta_max 26.45
_diffrn_reflns_theta_min 1.43
_exptl_absorpt_coefficient_mu 0.493
_exptl_absorpt_correction_T_max 0.9395
_exptl_absorpt_correction_T_min 0.8891
_exptl_absorpt_correction_type integration
_exptl_absorpt_process_details 'SADABS (Sheldrick, 2008)'
_exptl_crystal_colour green
_exptl_crystal_density_diffrn 1.337
_exptl_crystal_density_method 'not measured'
_exptl_crystal_description prism
_exptl_crystal_F_000 1952
_exptl_crystal_size_max 0.24
_exptl_crystal_size_mid 0.18
_exptl_crystal_size_min 0.13
_refine_diff_density_max 1.520
_refine_diff_density_min -1.142
_refine_diff_density_rms 0.102
_refine_ls_abs_structure_details 'Flack H D (1983), Acta Cryst. A39, 876-881'
_refine_ls_abs_structure_Flack -0.03(5)
_refine_ls_extinction_method none
_refine_ls_goodness_of_fit_ref 1.084
_refine_ls_hydrogen_treatment constr
_refine_ls_matrix_type full
_refine_ls_number_parameters 516
_refine_ls_number_reflns 9567
_refine_ls_number_restraints 6
_refine_ls_restrained_S_all 1.085
_refine_ls_R_factor_all 0.0772
_refine_ls_R_factor_gt 0.0587
_refine_ls_shift/su_max 0.001
_refine_ls_shift/su_mean 0.000
_refine_ls_structure_factor_coef Fsqd
_refine_ls_weighting_details 'calc w=1/[\s^2^(Fo^2^)+(0.0855P)^2^+3.7372P] where P=(Fo^2^+2Fc^2^)/3'
_refine_ls_weighting_scheme calc
_refine_ls_wR_factor_gt 0.1477
_refine_ls_wR_factor_ref 0.1597
_reflns_number_gt 7693
_reflns_number_total 9567
_reflns_threshold_expression I>2\s(I)
_cod_data_source_file ja7b13257_si_002.cif
_cod_data_source_block ott1202
_cod_depositor_comments
;
The following automatic conversions were performed:

'_symmetry_cell_setting' value 'Orthorhombic' changed to
'orthorhombic' according to
/home/data/users/saulius/crontab/automatic-downloads/rss-feeds/ACS/lib/dictionaries/cif_core.dic
dictionary named 'cif_core.dic' version 2.4.2 from 2011-04-26.

Automatic conversion script
Id: cif_fix_values 4973 2017-02-22 13:04:09Z antanas 
;
_cod_original_cell_volume 4645.8(9)
_cod_database_code 4127074

loop_
_symmetry_equiv_pos_as_xyz
'x, y, z'
'-x+1/2, -y, z+1/2'
'-x, y+1/2, -z+1/2'
'x+1/2, -y+1/2, -z'

loop_
_atom_site_label
_atom_site_type_symbol
_atom_site_fract_x
_atom_site_fract_y
_atom_site_fract_z
_atom_site_U_iso_or_equiv
_atom_site_adp_type
_atom_site_occupancy
_atom_site_symmetry_multiplicity
_atom_site_calc_flag
_atom_site_refinement_flags
_atom_site_disorder_assembly
_atom_site_disorder_group
Ru Ru 0.27996(3) 0.00200(3) 0.271156(16) 0.02980(12) Uani 1 1 d . . .
Cl1 Cl 0.16503(12) 0.11506(8) 0.26778(6) 0.0382(3) Uani 1 1 d . . .
Cl2 Cl 0.42400(13) -0.09952(8) 0.26338(6) 0.0385(3) Uani 1 1 d . . .
N1 N 0.4069(4) 0.0656(3) 0.37855(19) 0.0339(11) Uani 1 1 d . . .
N2 N 0.2554(4) -0.0016(3) 0.40318(18) 0.0349(10) Uani 1 1 d . . .
N3 N 0.2302(4) -0.0064(3) 0.17829(17) 0.0371(10) Uani 1 1 d . . .
H3NA H 0.1597 -0.0335 0.1760 0.045 Uiso 1 1 calc R . .
H3NB H 0.2129 0.0411 0.1657 0.045 Uiso 1 1 calc R . .
N4 N 0.4396(4) 0.0678(3) 0.2244(2) 0.0369(10) Uani 1 1 d . . .
H4NA H 0.4782 0.0948 0.2524 0.044 Uiso 1 1 calc R . .
H4NB H 0.4935 0.0319 0.2126 0.044 Uiso 1 1 calc R . .
C1 C 0.3190(5) 0.0209(3) 0.3553(2) 0.0290(11) Uani 1 1 d . . .
C2 C 0.3968(6) 0.0713(4) 0.4373(2) 0.0407(15) Uani 1 1 d . . .
H2 H 0.4476 0.0993 0.4620 0.049 Uiso 1 1 calc R . .
C3 C 0.3031(6) 0.0304(4) 0.4524(2) 0.0428(15) Uani 1 1 d . . .
H3 H 0.2734 0.0238 0.4901 0.051 Uiso 1 1 calc R . .
C4 C 0.1650(5) -0.0697(3) 0.2875(2) 0.0287(11) Uani 1 1 d . . .
H4 H 0.1944 -0.1074 0.3125 0.034 Uiso 1 1 calc R . .
C5 C 0.0376(5) -0.0823(3) 0.2707(2) 0.0323(11) Uani 1 1 d . . .
C6 C -0.0327(6) -0.0286(4) 0.2444(3) 0.0441(15) Uani 1 1 d . . .
H6 H 0.0007 0.0192 0.2366 0.053 Uiso 1 1 calc R . .
C7 C -0.1512(6) -0.0437(4) 0.2293(4) 0.0583(18) Uani 1 1 d . . .
H7 H -0.1978 -0.0067 0.2103 0.070 Uiso 1 1 calc R . .
C8 C -0.2023(6) -0.1127(4) 0.2419(3) 0.0568(18) Uani 1 1 d . . .
H8 H -0.2846 -0.1219 0.2328 0.068 Uiso 1 1 calc R . .
C9 C -0.1343(6) -0.1678(4) 0.2674(3) 0.0539(17) Uani 1 1 d . . .
H9 H -0.1684 -0.2155 0.2751 0.065 Uiso 1 1 calc R . .
C10 C -0.0142(6) -0.1525(4) 0.2817(2) 0.0408(14) Uani 1 1 d . . .
H10 H 0.0332 -0.1903 0.2992 0.049 Uiso 1 1 calc R . .
C11 C 0.5095(5) 0.0991(3) 0.3509(2) 0.0346(12) Uani 1 1 d . . .
C12 C 0.5051(5) 0.1753(4) 0.3375(3) 0.0396(14) Uani 1 1 d . . .
C13 C 0.6102(6) 0.2073(4) 0.3141(3) 0.0475(16) Uani 1 1 d . . .
H13 H 0.6086 0.2579 0.3019 0.057 Uiso 1 1 calc R . .
C14 C 0.7156(7) 0.1665(4) 0.3083(3) 0.0489(16) Uani 1 1 d . . .
C15 C 0.7160(7) 0.0926(4) 0.3228(3) 0.0491(16) Uani 1 1 d . . .
H15 H 0.7879 0.0644 0.3174 0.059 Uiso 1 1 calc R . .
C16 C 0.6166(5) 0.0578(3) 0.3449(3) 0.0387(14) Uani 1 1 d . . .
C17 C 0.3933(7) 0.2212(4) 0.3465(3) 0.0547(18) Uani 1 1 d . . .
H17A H 0.4079 0.2725 0.3335 0.066 Uiso 1 1 calc R . .
H17B H 0.3726 0.2216 0.3871 0.066 Uiso 1 1 calc R . .
H17C H 0.3265 0.1994 0.3247 0.066 Uiso 1 1 calc R . .
C18 C 0.8253(8) 0.2056(5) 0.2869(4) 0.080(3) Uani 1 1 d . . .
H18A H 0.8011 0.2479 0.2629 0.096 Uiso 1 1 calc R . .
H18B H 0.8743 0.1707 0.2645 0.096 Uiso 1 1 calc R . .
H18C H 0.8727 0.2240 0.3193 0.096 Uiso 1 1 calc R . .
C19 C 0.6209(6) -0.0229(4) 0.3651(3) 0.0478(16) Uani 1 1 d . . .
H19A H 0.5546 -0.0510 0.3475 0.057 Uiso 1 1 calc R . .
H19B H 0.6126 -0.0244 0.4066 0.057 Uiso 1 1 calc R . .
H19C H 0.6982 -0.0453 0.3540 0.057 Uiso 1 1 calc R . .
C21 C 0.1514(5) -0.0486(3) 0.4078(2) 0.0330(12) Uani 1 1 d . . .
C22 C 0.0377(5) -0.0147(4) 0.4106(2) 0.0392(15) Uani 1 1 d . . .
C23 C -0.0592(6) -0.0591(4) 0.4212(3) 0.0440(15) Uani 1 1 d . . .
H23 H -0.1372 -0.0371 0.4231 0.053 Uiso 1 1 calc R . .
C24 C -0.0481(6) -0.1368(4) 0.4293(3) 0.0457(16) Uani 1 1 d . . .
C25 C 0.0666(7) -0.1680(4) 0.4258(2) 0.0475(16) Uani 1 1 d . . .
H25 H 0.0753 -0.2205 0.4301 0.057 Uiso 1 1 calc R . .
C26 C 0.1684(6) -0.1251(4) 0.4164(2) 0.0386(13) Uani 1 1 d . . .
C27 C 0.0231(6) 0.0672(4) 0.4025(3) 0.0464(16) Uani 1 1 d . . .
H27A H -0.0495 0.0842 0.4227 0.056 Uiso 1 1 calc R . .
H27B H 0.0150 0.0783 0.3618 0.056 Uiso 1 1 calc R . .
H27C H 0.0940 0.0932 0.4178 0.056 Uiso 1 1 calc R . .
C28 C -0.1537(7) -0.1851(5) 0.4405(4) 0.072(2) Uani 1 1 d . . .
H28A H -0.1689 -0.2169 0.4073 0.086 Uiso 1 1 calc R . .
H28B H -0.2248 -0.1538 0.4479 0.086 Uiso 1 1 calc R . .
H28C H -0.1377 -0.2165 0.4739 0.086 Uiso 1 1 calc R . .
C29 C 0.2932(6) -0.1601(4) 0.4124(3) 0.0456(15) Uani 1 1 d . . .
H29A H 0.3497 -0.1320 0.4363 0.055 Uiso 1 1 calc R . .
H29B H 0.3208 -0.1590 0.3727 0.055 Uiso 1 1 calc R . .
H29C H 0.2894 -0.2121 0.4256 0.055 Uiso 1 1 calc R . .
C31 C 0.3145(6) -0.0387(4) 0.1389(2) 0.0372(13) Uani 1 1 d . . .
C32 C 0.4008(5) 0.0062(4) 0.1119(2) 0.0369(12) Uani 1 1 d . . .
C33 C 0.4803(6) -0.0261(4) 0.0736(3) 0.0478(17) Uani 1 1 d . . .
H33 H 0.5396 0.0037 0.0552 0.057 Uiso 1 1 calc R . .
C34 C 0.4736(7) -0.1016(5) 0.0622(3) 0.0583(19) Uani 1 1 d . . .
H34 H 0.5287 -0.1235 0.0360 0.070 Uiso 1 1 calc R . .
C35 C 0.3902(8) -0.1444(4) 0.0876(3) 0.059(2) Uani 1 1 d . . .
H35 H 0.3874 -0.1964 0.0795 0.071 Uiso 1 1 calc R . .
C36 C 0.3081(7) -0.1139(4) 0.1256(3) 0.0486(16) Uani 1 1 d . . .
H36 H 0.2477 -0.1444 0.1425 0.058 Uiso 1 1 calc R . .
C41 C 0.4256(5) 0.1175(3) 0.1776(2) 0.0353(13) Uani 1 1 d . . .
C42 C 0.4076(5) 0.0887(4) 0.1226(2) 0.0348(13) Uani 1 1 d . . .
C43 C 0.4043(6) 0.1390(4) 0.0775(3) 0.0419(15) Uani 1 1 d . . .
H43 H 0.3952 0.1200 0.0399 0.050 Uiso 1 1 calc R . .
C44 C 0.4138(6) 0.2153(4) 0.0848(3) 0.0477(16) Uani 1 1 d . . .
H44 H 0.4130 0.2480 0.0529 0.057 Uiso 1 1 calc R . .
C45 C 0.4244(6) 0.2432(4) 0.1398(3) 0.0446(15) Uani 1 1 d . . .
H45 H 0.4274 0.2956 0.1462 0.054 Uiso 1 1 calc R . .
C46 C 0.4307(5) 0.1938(3) 0.1854(3) 0.0390(13) Uani 1 1 d . . .
H46 H 0.4388 0.2132 0.2229 0.047 Uiso 1 1 calc R . .
C10S C 0.2761(8) 0.6253(7) 0.3581(4) 0.097(3) Uani 1 1 d . . .
H10A H 0.3014 0.5741 0.3493 0.116 Uiso 1 1 calc R . .
H10B H 0.3349 0.6484 0.3838 0.116 Uiso 1 1 calc R . .
H10C H 0.2715 0.6544 0.3227 0.116 Uiso 1 1 calc R . .
C11S C 0.1529(6) 0.6239(4) 0.3864(3) 0.0554(18) Uani 1 1 d . . .
C12S C 0.1439(7) 0.6041(5) 0.4433(4) 0.070(2) Uani 1 1 d . . .
H12S H 0.2153 0.5925 0.4639 0.084 Uiso 1 1 calc R . .
C13S C 0.0335(8) 0.6009(6) 0.4710(4) 0.079(3) Uani 1 1 d . . .
H13S H 0.0296 0.5874 0.5101 0.095 Uiso 1 1 calc R . .
C14S C -0.0700(8) 0.6173(5) 0.4414(3) 0.069(2) Uani 1 1 d . . .
H14S H -0.1463 0.6152 0.4598 0.082 Uiso 1 1 calc R . .
C15S C -0.0619(7) 0.6370(4) 0.3842(3) 0.0543(18) Uani 1 1 d . . .
H15S H -0.1328 0.6489 0.3633 0.065 Uiso 1 1 calc R . .
C16S C 0.0502(7) 0.6392(4) 0.3578(3) 0.0573(19) Uani 1 1 d . . .
H16S H 0.0548 0.6518 0.3186 0.069 Uiso 1 1 calc R . .
C20S C 0.2673(13) 0.3122(7) 0.5346(4) 0.0940(15) Uiso 0.75 1 d PD A 1
H20A H 0.3023 0.2619 0.5340 0.113 Uiso 0.75 1 calc PR A 1
H20B H 0.2171 0.3180 0.5688 0.113 Uiso 0.75 1 calc PR A 1
H20C H 0.3322 0.3494 0.5352 0.113 Uiso 0.75 1 calc PR A 1
C21S C 0.1906(9) 0.3234(4) 0.4822(3) 0.0940(15) Uiso 0.75 1 d PGD A 1
C22S C 0.1538(10) 0.2618(4) 0.4506(4) 0.0940(15) Uiso 0.75 1 d PGD A 1
H22S H 0.1768 0.2129 0.4621 0.113 Uiso 0.75 1 calc PR A 1
C23S C 0.0832(10) 0.2718(4) 0.4022(4) 0.0940(15) Uiso 0.75 1 d PG A 1
H23S H 0.0580 0.2296 0.3806 0.113 Uiso 0.75 1 calc PR A 1
C24S C 0.0495(9) 0.3433(5) 0.3854(3) 0.0940(15) Uiso 0.75 1 d PG A 1
H24S H 0.0012 0.3501 0.3524 0.113 Uiso 0.75 1 calc PR A 1
C25S C 0.0863(10) 0.4049(4) 0.4171(4) 0.0940(15) Uiso 0.75 1 d PG A 1
H25S H 0.0633 0.4538 0.4056 0.113 Uiso 0.75 1 calc PR A 1
C26S C 0.1569(10) 0.3950(4) 0.4655(4) 0.0940(15) Uiso 0.75 1 d PGD A 1
H26S H 0.1821 0.4371 0.4871 0.113 Uiso 0.75 1 calc PR A 1
C30S C 0.323(3) 0.2238(16) 0.5302(15) 0.0940(15) Uiso 0.25 1 d PD B 2
H30A H 0.3459 0.1856 0.5024 0.113 Uiso 0.25 1 calc PR B 2
H30B H 0.2811 0.2000 0.5623 0.113 Uiso 0.25 1 calc PR B 2
H30C H 0.3951 0.2495 0.5440 0.113 Uiso 0.25 1 calc PR B 2
C31S C 0.239(3) 0.2798(12) 0.5023(11) 0.0940(15) Uiso 0.25 1 d PGD B 2
C32S C 0.175(3) 0.2596(12) 0.4536(11) 0.0940(15) Uiso 0.25 1 d PGD B 2
H32S H 0.1750 0.2090 0.4413 0.113 Uiso 0.25 1 calc PR B 2
C33S C 0.112(3) 0.3135(15) 0.4231(10) 0.0940(15) Uiso 0.25 1 d PG B 2
H33S H 0.0684 0.2997 0.3898 0.113 Uiso 0.25 1 calc PR B 2
C34S C 0.112(3) 0.3875(14) 0.4412(12) 0.0940(15) Uiso 0.25 1 d PG B 2
H34S H 0.0692 0.4243 0.4203 0.113 Uiso 0.25 1 calc PR B 2
C35S C 0.176(3) 0.4076(11) 0.4899(12) 0.0940(15) Uiso 0.25 1 d PG B 2
H35S H 0.1766 0.4582 0.5022 0.113 Uiso 0.25 1 calc PR B 2
C36S C 0.240(3) 0.3538(13) 0.5204(10) 0.0940(15) Uiso 0.25 1 d PGD B 2
H36S H 0.2832 0.3675 0.5536 0.113 Uiso 0.25 1 calc PR B 2

loop_
_atom_site_aniso_label
_atom_site_aniso_U_11
_atom_site_aniso_U_22
_atom_site_aniso_U_33
_atom_site_aniso_U_23
_atom_site_aniso_U_13
_atom_site_aniso_U_12
Ru 0.02898(19) 0.0343(2) 0.02610(19) 0.0006(2) -0.00132(16) -0.0005(2)
Cl1 0.0374(7) 0.0374(7) 0.0398(7) -0.0004(7) -0.0039(6) 0.0020(6)
Cl2 0.0355(7) 0.0427(7) 0.0373(7) -0.0002(6) -0.0001(6) 0.0065(6)
N1 0.035(3) 0.041(3) 0.026(2) 0.000(2) -0.0044(19) -0.007(2)
N2 0.031(2) 0.044(2) 0.030(2) -0.002(3) -0.0045(15) -0.009(2)
N3 0.039(2) 0.043(3) 0.029(2) 0.008(2) -0.0040(18) -0.013(3)
N4 0.036(2) 0.046(3) 0.029(2) 0.002(2) 0.001(2) 0.002(2)
C1 0.024(2) 0.032(3) 0.031(3) -0.001(2) 0.001(2) 0.002(2)
C2 0.044(4) 0.052(4) 0.026(3) -0.009(3) 0.000(2) -0.008(3)
C3 0.049(4) 0.053(4) 0.026(3) -0.002(3) -0.005(2) -0.008(3)
C4 0.029(3) 0.033(3) 0.024(2) -0.005(2) 0.005(2) 0.006(2)
C5 0.029(3) 0.035(3) 0.032(3) -0.012(3) 0.004(2) -0.007(2)
C6 0.037(3) 0.044(3) 0.051(4) -0.009(3) -0.010(3) -0.004(3)
C7 0.038(4) 0.066(4) 0.071(5) -0.003(4) -0.013(4) 0.002(3)
C8 0.034(4) 0.070(5) 0.067(5) -0.015(4) -0.007(3) -0.009(3)
C9 0.053(4) 0.054(4) 0.055(4) -0.008(4) 0.012(4) -0.018(3)
C10 0.040(3) 0.049(4) 0.033(3) -0.012(3) 0.006(2) -0.011(3)
C11 0.032(3) 0.041(3) 0.030(3) -0.003(2) -0.006(2) -0.007(3)
C12 0.033(3) 0.046(4) 0.040(3) -0.001(3) -0.010(2) -0.001(3)
C13 0.061(4) 0.043(4) 0.039(3) 0.000(3) 0.000(3) -0.023(3)
C14 0.046(4) 0.064(4) 0.037(3) -0.008(3) 0.007(3) -0.015(4)
C15 0.041(3) 0.062(4) 0.045(3) -0.013(3) 0.004(3) -0.015(3)
C16 0.032(3) 0.045(4) 0.039(3) -0.003(3) -0.007(3) -0.002(3)
C17 0.056(4) 0.041(4) 0.067(5) -0.005(3) -0.008(4) -0.003(3)
C18 0.072(6) 0.085(6) 0.083(6) -0.033(5) 0.039(5) -0.041(5)
C19 0.038(3) 0.046(4) 0.059(4) 0.001(3) -0.006(3) 0.004(3)
C21 0.031(3) 0.045(3) 0.023(3) -0.001(2) 0.003(2) -0.001(2)
C22 0.039(3) 0.050(4) 0.028(3) -0.009(3) 0.002(2) -0.004(3)
C23 0.031(3) 0.063(4) 0.038(3) -0.012(3) 0.000(3) 0.002(3)
C24 0.039(3) 0.063(4) 0.035(3) -0.010(3) 0.002(3) -0.008(3)
C25 0.062(4) 0.051(4) 0.029(3) 0.001(3) 0.004(3) -0.009(3)
C26 0.044(3) 0.049(4) 0.022(3) -0.003(2) -0.001(2) -0.002(3)
C27 0.039(4) 0.054(4) 0.046(4) -0.002(3) 0.005(3) 0.013(3)
C28 0.055(5) 0.076(5) 0.084(6) -0.018(5) 0.017(4) -0.030(4)
C29 0.042(4) 0.052(4) 0.042(3) 0.002(3) -0.002(3) 0.008(3)
C31 0.040(3) 0.047(3) 0.025(3) -0.002(2) -0.004(2) 0.001(3)
C32 0.041(3) 0.046(3) 0.024(2) 0.003(3) -0.003(2) 0.001(3)
C33 0.048(4) 0.062(4) 0.034(3) -0.001(3) 0.010(3) 0.002(3)
C34 0.073(5) 0.062(5) 0.041(4) -0.012(3) 0.012(3) 0.005(4)
C35 0.090(6) 0.050(4) 0.036(4) -0.011(3) -0.006(4) 0.011(4)
C36 0.064(5) 0.042(3) 0.040(3) -0.002(3) -0.007(3) -0.012(3)
C41 0.022(3) 0.045(3) 0.039(3) 0.004(3) 0.002(2) -0.003(2)
C42 0.027(3) 0.048(3) 0.030(3) 0.000(3) 0.001(2) 0.001(3)
C43 0.029(3) 0.052(4) 0.044(4) 0.012(3) 0.003(3) 0.004(3)
C44 0.034(3) 0.056(4) 0.054(4) 0.014(3) 0.003(3) 0.002(3)
C45 0.035(3) 0.039(3) 0.061(4) 0.003(3) 0.003(3) 0.004(3)
C46 0.030(3) 0.045(3) 0.042(3) -0.002(3) 0.000(3) 0.000(3)
C10S 0.050(5) 0.145(10) 0.095(7) -0.039(7) 0.017(5) -0.023(6)
C11S 0.042(4) 0.062(4) 0.062(4) -0.018(4) 0.002(3) -0.012(3)
C12S 0.049(5) 0.097(7) 0.064(5) -0.018(5) -0.014(4) 0.008(4)
C13S 0.071(6) 0.113(8) 0.054(5) 0.012(5) 0.007(4) 0.021(5)
C14S 0.068(5) 0.078(6) 0.060(5) 0.009(4) 0.012(4) 0.007(5)
C15S 0.046(4) 0.066(5) 0.051(4) -0.013(3) -0.006(3) -0.010(4)
C16S 0.053(4) 0.073(5) 0.046(4) -0.007(4) 0.004(3) -0.016(4)

loop_
_atom_type_symbol
_atom_type_description
_atom_type_scat_dispersion_real
_atom_type_scat_dispersion_imag
_atom_type_scat_source
C C 0.0033 0.0016 'International Tables Vol C Tables 4.2.6.8 and 6.1.1.4'
H H 0.0000 0.0000 'International Tables Vol C Tables 4.2.6.8 and 6.1.1.4'
N N 0.0061 0.0033 'International Tables Vol C Tables 4.2.6.8 and 6.1.1.4'
Cl Cl 0.1484 0.1585 'International Tables Vol C Tables 4.2.6.8 and 6.1.1.4'
Ru Ru -1.2594 0.8363 'International Tables Vol C Tables 4.2.6.8 and 6.1.1.4'

loop_
_geom_angle_atom_site_label_1
_geom_angle_atom_site_label_2
_geom_angle_atom_site_label_3
_geom_angle
C4 Ru C1 93.5(2)
C4 Ru N3 89.2(2)
C1 Ru N3 174.0(2)
C4 Ru N4 161.22(19)
C1 Ru N4 101.81(19)
N3 Ru N4 76.71(17)
C4 Ru Cl1 103.16(17)
C1 Ru Cl1 90.25(14)
N3 Ru Cl1 83.92(15)
N4 Ru Cl1 87.81(12)
C4 Ru Cl2 87.06(17)
C1 Ru Cl2 93.31(15)
N3 Ru Cl2 92.19(14)
N4 Ru Cl2 81.25(12)
Cl1 Ru Cl2 168.98(5)
C1 N1 C2 112.4(5)
C1 N1 C11 128.5(5)
C2 N1 C11 118.8(5)
C1 N2 C3 111.2(5)
C1 N2 C21 129.8(4)
C3 N2 C21 119.0(5)
C31 N3 Ru 119.4(4)
C41 N4 Ru 125.6(4)
N1 C1 N2 101.9(4)
N1 C1 Ru 129.0(4)
N2 C1 Ru 128.8(4)
C3 C2 N1 106.8(5)
C2 C3 N2 107.7(5)
C5 C4 Ru 134.9(4)
C6 C5 C10 118.2(5)
C6 C5 C4 123.4(5)
C10 C5 C4 118.4(5)
C5 C6 C7 120.9(6)
C6 C7 C8 120.2(7)
C9 C8 C7 120.4(6)
C8 C9 C10 118.9(6)
C9 C10 C5 121.3(6)
C12 C11 C16 121.3(5)
C12 C11 N1 118.7(5)
C16 C11 N1 119.5(5)
C11 C12 C13 117.0(6)
C11 C12 C17 122.0(6)
C13 C12 C17 120.9(6)
C14 C13 C12 121.4(6)
C15 C14 C13 119.3(6)
C15 C14 C18 122.4(7)
C13 C14 C18 118.3(7)
C14 C15 C16 122.1(7)
C15 C16 C11 118.7(6)
C15 C16 C19 121.7(6)
C11 C16 C19 119.6(6)
C26 C21 C22 122.7(6)
C26 C21 N2 118.7(5)
C22 C21 N2 118.2(5)
C23 C22 C21 117.7(6)
C23 C22 C27 120.9(6)
C21 C22 C27 121.3(5)
C22 C23 C24 122.2(6)
C25 C24 C23 117.9(6)
C25 C24 C28 120.0(7)
C23 C24 C28 122.1(7)
C26 C25 C24 122.1(7)
C25 C26 C21 117.3(6)
C25 C26 C29 121.5(6)
C21 C26 C29 121.2(6)
C36 C31 C32 119.5(6)
C36 C31 N3 120.2(6)
C32 C31 N3 120.2(5)
C33 C32 C31 119.1(6)
C33 C32 C42 119.2(5)
C31 C32 C42 121.6(5)
C34 C33 C32 120.1(7)
C35 C34 C33 120.6(7)
C34 C35 C36 120.9(7)
C31 C36 C35 119.6(7)
C46 C41 C42 119.4(5)
C46 C41 N4 120.8(5)
C42 C41 N4 119.8(5)
C43 C42 C41 117.8(6)
C43 C42 C32 120.6(5)
C41 C42 C32 121.5(5)
C44 C43 C42 122.9(7)
C43 C44 C45 118.6(6)
C46 C45 C44 119.5(6)
C41 C46 C45 121.7(6)
C16S C11S C12S 118.1(7)
C16S C11S C10S 122.4(8)
C12S C11S C10S 119.5(8)
C13S C12S C11S 121.7(7)
C14S C13S C12S 119.5(8)
C13S C14S C15S 119.2(8)
C16S C15S C14S 119.7(7)
C11S C16S C15S 121.8(7)
C22S C21S C26S 120.0
C22S C21S C20S 119.7(4)
C26S C21S C20S 120.3(4)
C23S C22S C21S 120.0
C22S C23S C24S 120.0
C23S C24S C25S 120.0
C26S C25S C24S 120.0
C25S C26S C21S 120.0
C32S C31S C36S 120.0
C32S C31S C30S 119.7(5)
C36S C31S C30S 119.7(5)
C31S C32S C33S 120.0
C34S C33S C32S 120.0
C35S C34S C33S 120.0
C34S C35S C36S 120.0
C35S C36S C31S 120.0

loop_
_geom_bond_atom_site_label_1
_geom_bond_atom_site_label_2
_geom_bond_distance
Ru C4 1.847(6)
Ru C1 2.048(5)
Ru N3 2.253(4)
Ru N4 2.390(5)
Ru Cl1 2.3903(14)
Ru Cl2 2.4233(14)
N1 C1 1.373(7)
N1 C2 1.388(7)
N1 C11 1.438(7)
N2 C1 1.387(7)
N2 C3 1.393(7)
N2 C21 1.430(7)
N3 C31 1.436(8)
N4 C41 1.421(7)
C2 C3 1.318(9)
C4 C5 1.481(8)
C5 C6 1.381(9)
C5 C10 1.404(8)
C6 C7 1.386(9)
C7 C8 1.389(10)
C8 C9 1.377(10)
C9 C10 1.398(9)
C11 C12 1.399(9)
C11 C16 1.403(8)
C12 C13 1.408(9)
C12 C17 1.499(9)
C13 C14 1.383(11)
C14 C15 1.365(10)
C14 C18 1.489(10)
C15 C16 1.366(9)
C16 C19 1.521(9)
C21 C26 1.394(8)
C21 C22 1.400(8)
C22 C23 1.359(9)
C22 C27 1.486(9)
C23 C24 1.408(10)
C24 C25 1.389(10)
C24 C28 1.477(10)
C25 C26 1.382(9)
C26 C29 1.520(9)
C31 C36 1.381(9)
C31 C32 1.400(8)
C32 C33 1.385(8)
C32 C42 1.497(9)
C33 C34 1.378(10)
C34 C35 1.340(11)
C35 C36 1.386(10)
C41 C46 1.378(8)
C41 C42 1.405(8)
C42 C43 1.390(8)
C43 C44 1.379(10)
C44 C45 1.388(9)
C45 C46 1.388(9)
C10S C11S 1.518(11)
C11S C16S 1.348(11)
C11S C12S 1.385(11)
C12S C13S 1.384(11)
C13S C14S 1.371(12)
C14S C15S 1.391(10)
C15S C16S 1.388(10)
C20S C21S 1.507(4)
C21S C22S 1.3900
C21S C26S 1.3900
C22S C23S 1.3900
C23S C24S 1.3900
C24S C25S 1.3900
C25S C26S 1.3900
C30S C31S 1.512(5)
C31S C32S 1.3900
C31S C36S 1.3900
C32S C33S 1.3900
C33S C34S 1.3900
C34S C35S 1.3900
C35S C36S 1.3900

loop_
_geom_torsion_atom_site_label_1
_geom_torsion_atom_site_label_2
_geom_torsion_atom_site_label_3
_geom_torsion_atom_site_label_4
_geom_torsion
C4 Ru N3 C31 -110.8(5)
C1 Ru N3 C31 133.0(17)
N4 Ru N3 C31 56.7(4)
Cl1 Ru N3 C31 145.9(4)
Cl2 Ru N3 C31 -23.8(4)
C4 Ru N4 C41 83.1(8)
C1 Ru N4 C41 -133.2(5)
N3 Ru N4 C41 40.9(5)
Cl1 Ru N4 C41 -43.4(4)
Cl2 Ru N4 C41 135.2(5)
C2 N1 C1 N2 -1.0(6)
C11 N1 C1 N2 172.6(5)
C2 N1 C1 Ru 172.8(4)
C11 N1 C1 Ru -13.6(8)
C3 N2 C1 N1 1.4(6)
C21 N2 C1 N1 179.4(6)
C3 N2 C1 Ru -172.5(4)
C21 N2 C1 Ru 5.5(9)
C4 Ru C1 N1 174.5(5)
N3 Ru C1 N1 -69.5(19)
N4 Ru C1 N1 5.5(5)
Cl1 Ru C1 N1 -82.3(5)
Cl2 Ru C1 N1 87.2(5)
C4 Ru C1 N2 -13.2(5)
N3 Ru C1 N2 102.8(18)
N4 Ru C1 N2 177.8(5)
Cl1 Ru C1 N2 89.9(5)
Cl2 Ru C1 N2 -100.5(5)
C1 N1 C2 C3 0.3(7)
C11 N1 C2 C3 -174.0(5)
N1 C2 C3 N2 0.6(7)
C1 N2 C3 C2 -1.3(7)
C21 N2 C3 C2 -179.6(6)
C1 Ru C4 C5 128.4(5)
N3 Ru C4 C5 -46.2(5)
N4 Ru C4 C5 -87.1(8)
Cl1 Ru C4 C5 37.3(5)
Cl2 Ru C4 C5 -138.5(5)
Ru C4 C5 C6 -13.4(9)
Ru C4 C5 C10 166.1(4)
C10 C5 C6 C7 0.0(9)
C4 C5 C6 C7 179.5(6)
C5 C6 C7 C8 1.8(11)
C6 C7 C8 C9 -2.6(12)
C7 C8 C9 C10 1.6(11)
C8 C9 C10 C5 0.2(10)
C6 C5 C10 C9 -1.0(9)
C4 C5 C10 C9 179.4(5)
C1 N1 C11 C12 103.0(7)
C2 N1 C11 C12 -83.8(7)
C1 N1 C11 C16 -85.4(7)
C2 N1 C11 C16 87.8(7)
C16 C11 C12 C13 4.3(8)
N1 C11 C12 C13 175.8(5)
C16 C11 C12 C17 -176.9(6)
N1 C11 C12 C17 -5.4(8)
C11 C12 C13 C14 -4.5(9)
C17 C12 C13 C14 176.7(6)
C12 C13 C14 C15 3.6(10)
C12 C13 C14 C18 -175.8(6)
C13 C14 C15 C16 -2.3(10)
C18 C14 C15 C16 177.0(7)
C14 C15 C16 C11 2.1(9)
C14 C15 C16 C19 -175.3(6)
C12 C11 C16 C15 -3.2(9)
N1 C11 C16 C15 -174.6(5)
C12 C11 C16 C19 174.2(5)
N1 C11 C16 C19 2.9(8)
C1 N2 C21 C26 92.2(7)
C3 N2 C21 C26 -89.9(7)
C1 N2 C21 C22 -95.7(7)
C3 N2 C21 C22 82.2(7)
C26 C21 C22 C23 -1.3(9)
N2 C21 C22 C23 -173.0(5)
C26 C21 C22 C27 178.6(5)
N2 C21 C22 C27 6.9(8)
C21 C22 C23 C24 0.3(9)
C27 C22 C23 C24 -179.6(6)
C22 C23 C24 C25 -0.6(9)
C22 C23 C24 C28 -179.7(6)
C23 C24 C25 C26 1.9(9)
C28 C24 C25 C26 -178.9(6)
C24 C25 C26 C21 -2.8(9)
C24 C25 C26 C29 -179.7(6)
C22 C21 C26 C25 2.5(8)
N2 C21 C26 C25 174.2(5)
C22 C21 C26 C29 179.4(5)
N2 C21 C26 C29 -8.9(8)
Ru N3 C31 C36 93.6(6)
Ru N3 C31 C32 -88.8(6)
C36 C31 C32 C33 -1.7(8)
N3 C31 C32 C33 -179.3(5)
C36 C31 C32 C42 176.9(5)
N3 C31 C32 C42 -0.7(8)
C31 C32 C33 C34 0.3(9)
C42 C32 C33 C34 -178.4(6)
C32 C33 C34 C35 0.2(11)
C33 C34 C35 C36 0.6(12)
C32 C31 C36 C35 2.6(9)
N3 C31 C36 C35 -179.8(6)
C34 C35 C36 C31 -2.0(11)
Ru N4 C41 C46 103.2(6)
Ru N4 C41 C42 -77.5(6)
C46 C41 C42 C43 4.5(8)
N4 C41 C42 C43 -174.8(5)
C46 C41 C42 C32 -179.7(5)
N4 C41 C42 C32 0.9(8)
C33 C32 C42 C43 52.7(8)
C31 C32 C42 C43 -126.0(6)
C33 C32 C42 C41 -123.0(6)
C31 C32 C42 C41 58.4(7)
C41 C42 C43 C44 -2.3(9)
C32 C42 C43 C44 -178.0(6)
C42 C43 C44 C45 -1.4(10)
C43 C44 C45 C46 2.9(9)
C42 C41 C46 C45 -3.2(9)
N4 C41 C46 C45 176.1(5)
C44 C45 C46 C41 -0.6(9)
C16S C11S C12S C13S -0.9(14)
C10S C11S C12S C13S -179.0(9)
C11S C12S C13S C14S 0.3(16)
C12S C13S C14S C15S -0.1(15)
C13S C14S C15S C16S 0.5(13)
C12S C11S C16S C15S 1.3(12)
C10S C11S C16S C15S 179.4(8)
C14S C15S C16S C11S -1.1(12)
C26S C21S C22S C23S 0.0
C20S C21S C22S C23S -179.9(10)
C21S C22S C23S C24S 0.0
C22S C23S C24S C25S 0.0
C23S C24S C25S C26S 0.0
C24S C25S C26S C21S 0.0
C22S C21S C26S C25S 0.0
C20S C21S C26S C25S 179.9(10)
C36S C31S C32S C33S 0.0
C30S C31S C32S C33S -171(3)
C31S C32S C33S C34S 0.0
C32S C33S C34S C35S 0.0
C33S C34S C35S C36S 0.0
C34S C35S C36S C31S 0.0
C32S C31S C36S C35S 0.0
C30S C31S C36S C35S 171(3)
